data_7043305
loop_
_publ_author_name
'P\'erez-Briso, Celeste'
'Gallego, Ana M.'
'Mart\'in-Alvarez, Jose M.'
'Mart\'inez-Ilarduya, Jes\'us M.'
'Espinet, Pablo'

_publ_section_title
;
 Polymer [Pd(CH2SO2C6H4Me)2]n, a precursor to remarkably stable Pd
 organometallics
;
_journal_name_full 'Dalton Trans.'
_journal_paper_doi 10.1039/C7DT00904F
_journal_year 2017
_chemical_formula_moiety 'C34 H35 O5 P Pd S2'
_chemical_formula_sum 'C34 H35 O5 P Pd S2'
_chemical_formula_weight 725.11
_space_group_crystal_system triclinic
_space_group_IT_number 2
_space_group_name_Hall '-P 1'
_space_group_name_H-M_alt 'P -1'
_symmetry_space_group_name_Hall '-P 1'
_symmetry_space_group_name_H-M 'P -1'
_atom_sites_solution_hydrogens mixed
_atom_sites_solution_primary direct
_audit_creation_date 2016-07-27
_audit_creation_method
;
Olex2 1.2
(compiled 2016.02.19 svn.r3266 for OlexSys, GUI svn.r5155)
;
_audit_update_record
;
2017-02-19 deposited with the CCDC.
2017-05-09 downloaded from the CCDC.
;
_cell_angle_alpha 89.936(3)
_cell_angle_beta 81.938(3)
_cell_angle_gamma 78.047(4)
_cell_formula_units_Z 2
_cell_length_a 10.5238(4)
_cell_length_b 12.4909(6)
_cell_length_c 12.9402(4)
_cell_measurement_reflns_used 5800
_cell_measurement_temperature 298(2)
_cell_measurement_theta_max 28.4720
_cell_measurement_theta_min 2.6710
_cell_volume 1647.00(12)
_computing_cell_refinement 'CrysAlisPro 1.171.38.41 (Rigaku OD, 2015)'
_computing_data_collection 'CrysAlisPro 1.171.38.41 (Rigaku OD, 2015)'
_computing_data_reduction 'CrysAlisPro 1.171.38.41 (Rigaku OD, 2015)'
_computing_molecular_graphics 'Olex2 (Dolomanov et al., 2009)'
_computing_publication_material 'Olex2 (Dolomanov et al., 2009)'
_computing_structure_refinement 'ShelXL (Sheldrick, 2015)'
_computing_structure_solution 'ShelXT (Sheldrick, 2015)'
_diffrn_ambient_temperature 298.15
_diffrn_detector 'CCD plate'
_diffrn_detector_area_resol_mean 10.4757
_diffrn_detector_type Atlas
_diffrn_measured_fraction_theta_full 0.999
_diffrn_measured_fraction_theta_max 0.813
_diffrn_measurement_details
;
List of Runs (angles in degrees, time in seconds):

  # Type    Start    End  Width  t~exp~   \w     \q     \k     \f   Frames
#--------------------------------------------------------------------------
  1  \w    -59.00  39.00   1.00   36.33    --   11.82 -57.00  30.00   98
  2  \w    -16.00  76.00   1.00   36.33    --   11.82  77.00 -60.00   92
  3  \w    -10.00  79.00   1.00   36.33    --   11.82  57.00-180.00   89
;
_diffrn_measurement_device 'four-circle diffractometer'
_diffrn_measurement_device_type 'SuperNova, Dual, Cu at zero, Atlas'
_diffrn_measurement_method '\w scans'
_diffrn_orient_matrix_type 'CrysAlisPro convention (1999,Acta A55,543-557)'
_diffrn_orient_matrix_UB_11 -0.0275912000
_diffrn_orient_matrix_UB_12 0.0560945000
_diffrn_orient_matrix_UB_13 0.0121395000
_diffrn_orient_matrix_UB_21 -0.0630001000
_diffrn_orient_matrix_UB_22 -0.0091249000
_diffrn_orient_matrix_UB_23 -0.0057156000
_diffrn_orient_matrix_UB_31 -0.0107362000
_diffrn_orient_matrix_UB_32 -0.0119176000
_diffrn_orient_matrix_UB_33 0.0537342000
_diffrn_radiation_monochromator mirror
_diffrn_radiation_probe x-ray
_diffrn_radiation_type MoK\a
_diffrn_radiation_wavelength 0.71073
_diffrn_reflns_av_R_equivalents 0.0260
_diffrn_reflns_av_unetI/netI 0.0554
_diffrn_reflns_Laue_measured_fraction_full 0.999
_diffrn_reflns_Laue_measured_fraction_max 0.813
_diffrn_reflns_limit_h_max 14
_diffrn_reflns_limit_h_min -14
_diffrn_reflns_limit_k_max 16
_diffrn_reflns_limit_k_min -13
_diffrn_reflns_limit_l_max 16
_diffrn_reflns_limit_l_min -17
_diffrn_reflns_number 13251
_diffrn_reflns_point_group_measured_fraction_full 0.999
_diffrn_reflns_point_group_measured_fraction_max 0.813
_diffrn_reflns_theta_full 25.242
_diffrn_reflns_theta_max 29.944
_diffrn_reflns_theta_min 2.271
_diffrn_source 'micro-focus sealed X-ray tube'
_diffrn_source_type 'SuperNova (Mo) X-ray Source'
_exptl_absorpt_coefficient_mu 0.778
_exptl_absorpt_correction_T_max 0.955
_exptl_absorpt_correction_T_min 0.901
_exptl_absorpt_correction_type gaussian
_exptl_absorpt_process_details
;
CrysAlisPro 1.171.38.41 (Rigaku Oxford Diffraction, 2015)
Numerical absorption correction based on gaussian integration over
            a multifaceted crystal model
Empirical absorption correction using spherical harmonics,
 implemented in SCALE3 ABSPACK scaling algorithm.
;
_exptl_crystal_colour colourless
_exptl_crystal_colour_primary colourless
_exptl_crystal_density_diffrn 1.462
_exptl_crystal_description prism
_exptl_crystal_F_000 744
_exptl_crystal_size_max 0.206
_exptl_crystal_size_mid 0.081
_exptl_crystal_size_min 0.072
_refine_diff_density_max 0.450
_refine_diff_density_min -0.461
_refine_diff_density_rms 0.070
_refine_ls_extinction_coef 0.0023(3)
_refine_ls_extinction_expression Fc^*^=kFc[1+0.001xFc^2^\l^3^/sin(2\q)]^-1/4^
_refine_ls_extinction_method 'SHELXL-2014/7 (Sheldrick 2014'
_refine_ls_goodness_of_fit_ref 1.055
_refine_ls_hydrogen_treatment constr
_refine_ls_matrix_type full
_refine_ls_number_parameters 392
_refine_ls_number_reflns 7775
_refine_ls_number_restraints 0
_refine_ls_restrained_S_all 1.055
_refine_ls_R_factor_all 0.0623
_refine_ls_R_factor_gt 0.0401
_refine_ls_shift/su_max 0.001
_refine_ls_shift/su_mean 0.000
_refine_ls_structure_factor_coef Fsqd
_refine_ls_weighting_details 'w=1/[\s^2^(Fo^2^)+(0.0262P)^2^+0.1327P] where P=(Fo^2^+2Fc^2^)/3'
_refine_ls_weighting_scheme calc
_refine_ls_wR_factor_gt 0.0699
_refine_ls_wR_factor_ref 0.0799
_reflns_Friedel_coverage 0.000
_reflns_number_gt 5960
_reflns_number_total 7775
_reflns_threshold_expression 'I > 2\s(I)'
_cod_data_source_file c7dt00904f2.cif
_cod_data_source_block 9
_cod_original_cell_volume 1647.00(11)
_cod_database_code 7043305
_chemical_oxdiff_formula 'C34 H35 O5 Pd S2'
_chemical_oxdiff_usercomment colorless
_shelx_space_group_comment
;
The symmetry employed for this shelxl refinement is uniquely defined
by the following loop, which should always be used as a source of
symmetry information in preference to the above space-group names.
They are only intended as comments.
;
_reflns_odcompleteness_completeness 99.94
_reflns_odcompleteness_iscentric 1
_reflns_odcompleteness_theta 26.32
_olex2_refinement_description
;
1. Fixed Uiso
 At 1.2 times of:
  All C(H) groups, All C(H,H) groups
 At 1.5 times of:
  All C(H,H,H) groups, All O(H,H) groups
2.a Rotating group:
 O5(H5A,H5B)
2.b Secondary CH2 refined with riding coordinates:
 C1(H1A,H1B), C2(H2A,H2B)
2.c Aromatic/amide H refined with riding coordinates:
 C12(H12), C13(H13), C15(H15), C16(H16), C22(H22), C23(H23), C25(H25),
 C26(H26), C32(H32), C33(H33), C34(H34), C35(H35), C36(H36), C42(H42), C43(H43),
  C44(H44), C45(H45), C46(H46), C52(H52), C53(H53), C54(H54), C55(H55), C56(H56)
2.d Idealised Me refined as rotating group:
 C17(H17A,H17B,H17C), C27(H27A,H27B,H27C)
;
_shelx_shelxl_version_number 2014/7
_olex2_submission_special_instructions 'No special instructions were received'
_oxdiff_exptl_absorpt_empirical_details
;
Empirical correction (ABSPACK) includes:
- Absorption correction using spherical harmonics
- Frame scaling
;
_oxdiff_exptl_absorpt_empirical_full_max 1.265
_oxdiff_exptl_absorpt_empirical_full_min 0.833

loop_
_space_group_symop_operation_xyz
'x, y, z'
'-x, -y, -z'

loop_
_atom_site_label
_atom_site_type_symbol
_atom_site_fract_x
_atom_site_fract_y
_atom_site_fract_z
_atom_site_U_iso_or_equiv
_atom_site_adp_type
_atom_site_occupancy
_atom_site_site_symmetry_order
_atom_site_calc_flag
_atom_site_refinement_flags_posn
Pd1 Pd 0.55470(2) 0.42669(2) 0.77134(2) 0.03460(8) Uani 1 1 d .
S1 S 0.42905(8) 0.65934(7) 0.87593(5) 0.0482(2) Uani 1 1 d .
S2 S 0.58390(8) 0.16416(7) 0.76693(7) 0.0529(2) Uani 1 1 d .
P1 P 0.72216(6) 0.45931(7) 0.66177(5) 0.03533(18) Uani 1 1 d .
O1 O 0.5568(2) 0.6755(2) 0.88923(18) 0.0712(7) Uani 1 1 d .
O2 O 0.3595(3) 0.6103(2) 0.96166(15) 0.0719(7) Uani 1 1 d .
O3 O 0.5909(3) 0.1455(2) 0.65615(18) 0.0840(8) Uani 1 1 d .
O4 O 0.4542(2) 0.1871(2) 0.8272(2) 0.0745(7) Uani 1 1 d .
O5 O 0.39397(17) 0.39666(19) 0.88063(15) 0.0513(5) Uani 1 1 d .
H5A H 0.3902 0.4312 0.9390 0.077 Uiso 1 1 d GR
H5B H 0.4045 0.3276 0.8919 0.077 Uiso 1 1 d GR
C1 C 0.4382(2) 0.5831(2) 0.7625(2) 0.0394(7) Uani 1 1 d .
H1A H 0.4753 0.6202 0.7034 0.047 Uiso 1 1 calc R
H1B H 0.3507 0.5769 0.7516 0.047 Uiso 1 1 calc R
C2 C 0.6630(3) 0.2670(2) 0.7926(2) 0.0397(7) Uani 1 1 d .
H2A H 0.7465 0.2559 0.7473 0.048 Uiso 1 1 calc R
H2B H 0.6811 0.2617 0.8642 0.048 Uiso 1 1 calc R
C11 C 0.3310(3) 0.7894(3) 0.8573(2) 0.0491(8) Uani 1 1 d .
C12 C 0.3867(4) 0.8689(3) 0.8052(2) 0.0596(9) Uani 1 1 d .
H12 H 0.4767 0.8559 0.7833 0.072 Uiso 1 1 calc R
C13 C 0.3087(5) 0.9672(3) 0.7858(3) 0.0759(12) Uani 1 1 d .
H13 H 0.3467 1.0196 0.7495 0.091 Uiso 1 1 calc R
C14 C 0.1755(5) 0.9901(4) 0.8187(4) 0.0834(13) Uani 1 1 d .
C15 C 0.1229(4) 0.9106(4) 0.8721(4) 0.0901(15) Uani 1 1 d .
H15 H 0.0333 0.9247 0.8961 0.108 Uiso 1 1 calc R
C16 C 0.1986(3) 0.8108(3) 0.8912(3) 0.0722(11) Uani 1 1 d .
H16 H 0.1603 0.7581 0.9268 0.087 Uiso 1 1 calc R
C17 C 0.0905(5) 1.0992(4) 0.7973(5) 0.134(2) Uani 1 1 d .
H17A H 0.0377 1.1301 0.8611 0.202 Uiso 1 1 calc GR
H17B H 0.0345 1.0884 0.7474 0.202 Uiso 1 1 calc GR
H17C H 0.1454 1.1481 0.7699 0.202 Uiso 1 1 calc GR
C21 C 0.6683(3) 0.0422(3) 0.8166(2) 0.0425(7) Uani 1 1 d .
C22 C 0.6420(3) 0.0201(3) 0.9208(2) 0.0489(8) Uani 1 1 d .
H22 H 0.5847 0.0716 0.9663 0.059 Uiso 1 1 calc R
C23 C 0.7010(3) -0.0783(3) 0.9570(2) 0.0509(8) Uani 1 1 d .
H23 H 0.6829 -0.0928 1.0274 0.061 Uiso 1 1 calc R
C24 C 0.7862(3) -0.1563(3) 0.8916(2) 0.0467(7) Uani 1 1 d .
C25 C 0.8138(3) -0.1313(3) 0.7888(3) 0.0600(9) Uani 1 1 d .
H25 H 0.8736 -0.1820 0.7441 0.072 Uiso 1 1 calc R
C26 C 0.7558(3) -0.0336(3) 0.7498(2) 0.0548(9) Uani 1 1 d .
H26 H 0.7752 -0.0187 0.6796 0.066 Uiso 1 1 calc R
C27 C 0.8453(3) -0.2648(3) 0.9328(3) 0.0750(11) Uani 1 1 d .
H27A H 0.8303 -0.2613 1.0078 0.112 Uiso 1 1 calc GR
H27B H 0.9380 -0.2821 0.9090 0.112 Uiso 1 1 calc GR
H27C H 0.8055 -0.3205 0.9080 0.112 Uiso 1 1 calc GR
C31 C 0.7922(3) 0.3465(3) 0.56795(19) 0.0428(7) Uani 1 1 d .
C32 C 0.7086(3) 0.3052(3) 0.5126(2) 0.0601(9) Uani 1 1 d .
H32 H 0.6193 0.3360 0.5233 0.072 Uiso 1 1 calc R
C33 C 0.7564(4) 0.2186(4) 0.4417(3) 0.0752(12) Uani 1 1 d .
H33 H 0.6996 0.1925 0.4040 0.090 Uiso 1 1 calc R
C34 C 0.8874(4) 0.1711(4) 0.4272(3) 0.0831(13) Uani 1 1 d .
H34 H 0.9195 0.1125 0.3800 0.100 Uiso 1 1 calc R
C35 C 0.9710(4) 0.2101(4) 0.4822(3) 0.0801(12) Uani 1 1 d .
H35 H 1.0598 0.1774 0.4726 0.096 Uiso 1 1 calc R
C36 C 0.9241(3) 0.2983(3) 0.5527(2) 0.0589(9) Uani 1 1 d .
H36 H 0.9817 0.3248 0.5894 0.071 Uiso 1 1 calc R
C41 C 0.8577(2) 0.4767(2) 0.72949(19) 0.0371(7) Uani 1 1 d .
C42 C 0.8645(3) 0.4379(2) 0.8288(2) 0.0430(7) Uani 1 1 d .
H42 H 0.7964 0.4088 0.8636 0.052 Uiso 1 1 calc R
C43 C 0.9737(3) 0.4425(3) 0.8764(3) 0.0581(9) Uani 1 1 d .
H43 H 0.9800 0.4139 0.9424 0.070 Uiso 1 1 calc R
C44 C 1.0717(3) 0.4885(3) 0.8274(3) 0.0691(11) Uani 1 1 d .
H44 H 1.1448 0.4906 0.8596 0.083 Uiso 1 1 calc R
C45 C 1.0628(3) 0.5315(3) 0.7307(3) 0.0682(11) Uani 1 1 d .
H45 H 1.1284 0.5650 0.6984 0.082 Uiso 1 1 calc R
C46 C 0.9563(3) 0.5252(3) 0.6811(2) 0.0566(9) Uani 1 1 d .
H46 H 0.9510 0.5537 0.6150 0.068 Uiso 1 1 calc R
C51 C 0.6963(2) 0.5795(3) 0.58161(19) 0.0399(7) Uani 1 1 d .
C52 C 0.6833(3) 0.6822(3) 0.6274(2) 0.0533(8) Uani 1 1 d .
H52 H 0.6902 0.6882 0.6980 0.064 Uiso 1 1 calc R
C53 C 0.6601(3) 0.7758(3) 0.5701(3) 0.0625(9) Uani 1 1 d .
H53 H 0.6519 0.8440 0.6020 0.075 Uiso 1 1 calc R
C54 C 0.6493(3) 0.7681(4) 0.4654(3) 0.0687(10) Uani 1 1 d .
H54 H 0.6336 0.8309 0.4266 0.082 Uiso 1 1 calc R
C55 C 0.6618(3) 0.6673(4) 0.4193(3) 0.0697(11) Uani 1 1 d .
H55 H 0.6552 0.6618 0.3487 0.084 Uiso 1 1 calc R
C56 C 0.6842(3) 0.5735(3) 0.4766(2) 0.0542(9) Uani 1 1 d .
H56 H 0.6912 0.5056 0.4443 0.065 Uiso 1 1 calc R

loop_
_atom_site_aniso_label
_atom_site_aniso_U_11
_atom_site_aniso_U_22
_atom_site_aniso_U_33
_atom_site_aniso_U_23
_atom_site_aniso_U_13
_atom_site_aniso_U_12
Pd1 0.03052(12) 0.03989(15) 0.03506(12) 0.00854(9) -0.00529(8) -0.01080(9)
S1 0.0531(5) 0.0531(6) 0.0402(4) 0.0026(4) -0.0106(3) -0.0128(4)
S2 0.0571(5) 0.0443(5) 0.0664(5) 0.0157(4) -0.0271(4) -0.0191(4)
P1 0.0328(4) 0.0449(5) 0.0298(3) 0.0057(3) -0.0048(3) -0.0114(3)
O1 0.0638(15) 0.079(2) 0.0796(15) -0.0038(14) -0.0361(13) -0.0170(14)
O2 0.1025(19) 0.0664(19) 0.0410(11) 0.0079(11) 0.0067(12) -0.0162(15)
O3 0.137(2) 0.0668(19) 0.0682(15) 0.0172(13) -0.0622(16) -0.0358(17)
O4 0.0472(13) 0.0476(17) 0.134(2) 0.0236(15) -0.0196(14) -0.0172(12)
O5 0.0385(11) 0.0561(16) 0.0579(12) 0.0144(11) 0.0017(9) -0.0125(11)
C1 0.0343(14) 0.047(2) 0.0376(13) 0.0042(13) -0.0069(12) -0.0091(13)
C2 0.0389(15) 0.0411(19) 0.0416(14) 0.0103(13) -0.0082(12) -0.0125(13)
C11 0.0539(19) 0.045(2) 0.0509(17) -0.0073(15) -0.0113(15) -0.0142(16)
C12 0.068(2) 0.053(3) 0.0609(19) -0.0062(18) -0.0048(17) -0.021(2)
C13 0.117(4) 0.046(3) 0.072(2) -0.001(2) -0.025(2) -0.025(3)
C14 0.092(3) 0.054(3) 0.109(3) -0.020(3) -0.045(3) -0.003(3)
C15 0.058(2) 0.074(4) 0.138(4) -0.027(3) -0.027(3) -0.003(2)
C16 0.053(2) 0.058(3) 0.106(3) -0.006(2) -0.009(2) -0.015(2)
C17 0.164(5) 0.058(4) 0.180(5) -0.009(3) -0.086(4) 0.021(3)
C21 0.0465(16) 0.0382(19) 0.0472(15) 0.0046(14) -0.0120(13) -0.0154(14)
C22 0.0538(18) 0.044(2) 0.0453(16) -0.0014(14) -0.0028(14) -0.0050(16)
C23 0.0563(19) 0.052(2) 0.0453(16) 0.0133(15) -0.0111(15) -0.0113(17)
C24 0.0445(17) 0.036(2) 0.0630(19) 0.0061(15) -0.0125(15) -0.0120(15)
C25 0.064(2) 0.049(2) 0.061(2) -0.0069(18) 0.0022(17) -0.0052(18)
C26 0.069(2) 0.055(2) 0.0396(15) 0.0019(15) -0.0021(15) -0.0143(19)
C27 0.066(2) 0.053(3) 0.105(3) 0.015(2) -0.023(2) -0.002(2)
C31 0.0445(16) 0.052(2) 0.0324(13) 0.0025(13) 0.0002(12) -0.0150(15)
C32 0.058(2) 0.073(3) 0.0528(18) -0.0067(18) -0.0091(16) -0.0203(19)
C33 0.094(3) 0.086(3) 0.0521(19) -0.018(2) -0.006(2) -0.037(3)
C34 0.098(3) 0.081(3) 0.064(2) -0.027(2) 0.016(2) -0.021(3)
C35 0.063(2) 0.087(3) 0.079(2) -0.025(2) 0.007(2) -0.003(2)
C36 0.0522(19) 0.070(3) 0.0522(18) -0.0079(17) 0.0019(15) -0.0144(18)
C41 0.0290(13) 0.046(2) 0.0355(13) -0.0011(13) -0.0038(11) -0.0068(13)
C42 0.0470(16) 0.040(2) 0.0442(15) 0.0025(13) -0.0134(13) -0.0093(14)
C43 0.068(2) 0.052(2) 0.0591(19) 0.0051(16) -0.0360(18) -0.0055(18)
C44 0.0424(19) 0.081(3) 0.087(3) -0.010(2) -0.0287(19) -0.0076(19)
C45 0.0376(17) 0.099(3) 0.072(2) -0.010(2) 0.0000(16) -0.0286(19)
C46 0.0424(17) 0.091(3) 0.0407(15) 0.0006(16) -0.0019(13) -0.0276(18)
C51 0.0349(14) 0.053(2) 0.0345(13) 0.0108(13) -0.0048(11) -0.0146(14)
C52 0.062(2) 0.059(3) 0.0442(16) 0.0155(16) -0.0136(15) -0.0225(18)
C53 0.068(2) 0.055(3) 0.071(2) 0.0169(18) -0.0167(18) -0.0221(19)
C54 0.066(2) 0.070(3) 0.078(2) 0.040(2) -0.0248(19) -0.024(2)
C55 0.077(2) 0.088(3) 0.0479(18) 0.028(2) -0.0243(18) -0.017(2)
C56 0.0571(19) 0.066(3) 0.0394(15) 0.0109(16) -0.0103(14) -0.0098(18)

loop_
_atom_type_symbol
_atom_type_description
_atom_type_scat_dispersion_real
_atom_type_scat_dispersion_imag
_atom_type_scat_source
C C 0.0033 0.0016 'International Tables Vol C Tables 4.2.6.8 and 6.1.1.4'
H H 0.0000 0.0000 'International Tables Vol C Tables 4.2.6.8 and 6.1.1.4'
O O 0.0106 0.0060 'International Tables Vol C Tables 4.2.6.8 and 6.1.1.4'
P P 0.1023 0.0942 'International Tables Vol C Tables 4.2.6.8 and 6.1.1.4'
Pd Pd -0.9988 1.0072 'International Tables Vol C Tables 4.2.6.8 and 6.1.1.4'
S S 0.1246 0.1234 'International Tables Vol C Tables 4.2.6.8 and 6.1.1.4'

loop_
_exptl_crystal_face_index_h
_exptl_crystal_face_index_k
_exptl_crystal_face_index_l
_exptl_crystal_face_perp_dist
-5 -2 0 0.0353
5 2 0 0.0453
1 -1 5 0.0956
-1 1 -5 0.0876
-1 -5 0 0.0315
1 5 0 0.0405
1 0 0 0.0364
-1 5 0 0.0364
0 0 1 0.0991

loop_
_geom_angle_atom_site_label_1
_geom_angle_atom_site_label_2
_geom_angle_atom_site_label_3
_geom_angle
O5 Pd1 P1 178.64(6)
C1 Pd1 P1 94.70(8)
C1 Pd1 O5 85.19(9)
C1 Pd1 C2 175.15(10)
C2 Pd1 P1 89.79(8)
C2 Pd1 O5 90.28(9)
O1 S1 O2 116.51(15)
O1 S1 C1 110.05(14)
O1 S1 C11 107.44(15)
O2 S1 C1 109.04(14)
O2 S1 C11 107.15(15)
C1 S1 C11 106.10(13)
O3 S2 O4 116.56(16)
O3 S2 C2 111.27(15)
O3 S2 C21 106.79(15)
O4 S2 C2 108.53(14)
O4 S2 C21 105.70(15)
C2 S2 C21 107.48(13)
C31 P1 Pd1 112.62(10)
C31 P1 C41 104.89(13)
C41 P1 Pd1 111.74(9)
C51 P1 Pd1 118.58(9)
C51 P1 C31 104.12(13)
C51 P1 C41 103.60(13)
Pd1 O5 H5A 110.3
Pd1 O5 H5B 109.7
H5A O5 H5B 108.8
Pd1 C1 H1A 109.5
Pd1 C1 H1B 109.5
S1 C1 Pd1 110.73(13)
S1 C1 H1A 109.5
S1 C1 H1B 109.5
H1A C1 H1B 108.1
Pd1 C2 H2A 108.8
Pd1 C2 H2B 108.8
S2 C2 Pd1 113.83(13)
S2 C2 H2A 108.8
S2 C2 H2B 108.8
H2A C2 H2B 107.7
C12 C11 S1 120.2(3)
C16 C11 S1 120.3(3)
C16 C11 C12 119.5(4)
C11 C12 H12 120.1
C13 C12 C11 119.8(4)
C13 C12 H12 120.1
C12 C13 H13 119.2
C12 C13 C14 121.7(4)
C14 C13 H13 119.2
C13 C14 C17 121.2(5)
C15 C14 C13 117.5(4)
C15 C14 C17 121.4(5)
C14 C15 H15 119.0
C14 C15 C16 122.0(4)
C16 C15 H15 119.0
C11 C16 C15 119.6(4)
C11 C16 H16 120.2
C15 C16 H16 120.2
C14 C17 H17A 109.5
C14 C17 H17B 109.5
C14 C17 H17C 109.5
H17A C17 H17B 109.5
H17A C17 H17C 109.5
H17B C17 H17C 109.5
C22 C21 S2 120.0(2)
C22 C21 C26 120.0(3)
C26 C21 S2 119.9(2)
C21 C22 H22 120.2
C23 C22 C21 119.5(3)
C23 C22 H22 120.2
C22 C23 H23 119.2
C22 C23 C24 121.7(3)
C24 C23 H23 119.2
C23 C24 C27 120.4(3)
C25 C24 C23 117.8(3)
C25 C24 C27 121.9(3)
C24 C25 H25 119.0
C24 C25 C26 122.0(3)
C26 C25 H25 119.0
C21 C26 H26 120.5
C25 C26 C21 119.0(3)
C25 C26 H26 120.5
C24 C27 H27A 109.5
C24 C27 H27B 109.5
C24 C27 H27C 109.5
H27A C27 H27B 109.5
H27A C27 H27C 109.5
H27B C27 H27C 109.5
C32 C31 P1 118.5(2)
C36 C31 P1 122.7(2)
C36 C31 C32 118.8(3)
C31 C32 H32 119.6
C33 C32 C31 120.8(3)
C33 C32 H32 119.6
C32 C33 H33 120.0
C34 C33 C32 120.0(3)
C34 C33 H33 120.0
C33 C34 H34 120.0
C35 C34 C33 119.9(3)
C35 C34 H34 120.0
C34 C35 H35 119.7
C34 C35 C36 120.5(4)
C36 C35 H35 119.7
C31 C36 C35 119.9(3)
C31 C36 H36 120.0
C35 C36 H36 120.0
C42 C41 P1 119.7(2)
C42 C41 C46 119.5(2)
C46 C41 P1 120.8(2)
C41 C42 H42 120.2
C41 C42 C43 119.5(3)
C43 C42 H42 120.2
C42 C43 H43 119.7
C44 C43 C42 120.6(3)
C44 C43 H43 119.7
C43 C44 H44 119.9
C43 C44 C45 120.1(3)
C45 C44 H44 119.9
C44 C45 H45 120.0
C44 C45 C46 120.1(3)
C46 C45 H45 120.0
C41 C46 H46 119.9
C45 C46 C41 120.2(3)
C45 C46 H46 119.9
C52 C51 P1 119.2(2)
C56 C51 P1 122.8(3)
C56 C51 C52 118.0(3)
C51 C52 H52 119.5
C53 C52 C51 121.1(3)
C53 C52 H52 119.5
C52 C53 H53 120.0
C54 C53 C52 120.0(4)
C54 C53 H53 120.0
C53 C54 H54 120.3
C55 C54 C53 119.5(4)
C55 C54 H54 120.3
C54 C55 H55 119.7
C54 C55 C56 120.6(3)
C56 C55 H55 119.7
C51 C56 H56 119.6
C55 C56 C51 120.7(3)
C55 C56 H56 119.6

loop_
_geom_bond_atom_site_label_1
_geom_bond_atom_site_label_2
_geom_bond_distance
Pd1 P1 2.2084(7)
Pd1 O5 2.1430(18)
Pd1 C1 2.093(3)
Pd1 C2 2.121(3)
S1 O1 1.433(2)
S1 O2 1.449(2)
S1 C1 1.731(3)
S1 C11 1.771(3)
S2 O3 1.442(2)
S2 O4 1.447(2)
S2 C2 1.725(3)
S2 C21 1.766(3)
P1 C31 1.823(3)
P1 C41 1.825(2)
P1 C51 1.819(3)
O5 H5A 0.8617
O5 H5B 0.8613
C1 H1A 0.9700
C1 H1B 0.9700
C2 H2A 0.9700
C2 H2B 0.9700
C11 C12 1.383(5)
C11 C16 1.371(4)
C12 H12 0.9300
C12 C13 1.372(5)
C13 H13 0.9300
C13 C14 1.376(6)
C14 C15 1.375(6)
C14 C17 1.516(6)
C15 H15 0.9300
C15 C16 1.376(6)
C16 H16 0.9300
C17 H17A 0.9600
C17 H17B 0.9600
C17 H17C 0.9600
C21 C22 1.378(4)
C21 C26 1.381(4)
C22 H22 0.9300
C22 C23 1.371(4)
C23 H23 0.9300
C23 C24 1.377(4)
C24 C25 1.371(4)
C24 C27 1.500(5)
C25 H25 0.9300
C25 C26 1.377(5)
C26 H26 0.9300
C27 H27A 0.9600
C27 H27B 0.9600
C27 H27C 0.9600
C31 C32 1.385(4)
C31 C36 1.381(4)
C32 H32 0.9300
C32 C33 1.383(5)
C33 H33 0.9300
C33 C34 1.369(5)
C34 H34 0.9300
C34 C35 1.368(5)
C35 H35 0.9300
C35 C36 1.393(5)
C36 H36 0.9300
C41 C42 1.379(4)
C41 C46 1.383(4)
C42 H42 0.9300
C42 C43 1.389(4)
C43 H43 0.9300
C43 C44 1.363(5)
C44 H44 0.9300
C44 C45 1.368(5)
C45 H45 0.9300
C45 C46 1.382(4)
C46 H46 0.9300
C51 C52 1.387(4)
C51 C56 1.386(4)
C52 H52 0.9300
C52 C53 1.381(5)
C53 H53 0.9300
C53 C54 1.380(5)
C54 H54 0.9300
C54 C55 1.368(5)
C55 H55 0.9300
C55 C56 1.382(5)
C56 H56 0.9300

loop_
_geom_hbond_atom_site_label_D
_geom_hbond_atom_site_label_H
_geom_hbond_atom_site_label_A
_geom_hbond_distance_DH
_geom_hbond_distance_HA
_geom_hbond_distance_DA
_geom_hbond_angle_DHA
O5 H5A O2 0.86 2.21 2.802(3) 126.0
O5 H5B O4 0.86 1.89 2.632(3) 144.0

loop_
_geom_torsion_atom_site_label_1
_geom_torsion_atom_site_label_2
_geom_torsion_atom_site_label_3
_geom_torsion_atom_site_label_4
_geom_torsion
Pd1 P1 C31 C32 50.7(3)
Pd1 P1 C31 C36 -126.9(3)
Pd1 P1 C41 C42 19.2(3)
Pd1 P1 C41 C46 -162.9(2)
Pd1 P1 C51 C52 74.1(2)
Pd1 P1 C51 C56 -103.6(2)
S1 C11 C12 C13 176.2(2)
S1 C11 C16 C15 -177.2(3)
S2 C21 C22 C23 175.3(2)
S2 C21 C26 C25 -175.6(2)
P1 C31 C32 C33 -179.0(3)
P1 C31 C36 C35 177.9(3)
P1 C41 C42 C43 174.3(2)
P1 C41 C46 C45 -175.8(3)
P1 C51 C52 C53 -178.3(2)
P1 C51 C56 C55 178.6(3)
O1 S1 C1 Pd1 63.05(19)
O1 S1 C11 C12 33.7(3)
O1 S1 C11 C16 -148.6(3)
O2 S1 C1 Pd1 -65.90(17)
O2 S1 C11 C12 159.6(2)
O2 S1 C11 C16 -22.6(3)
O3 S2 C2 Pd1 76.62(19)
O3 S2 C21 C22 -157.8(2)
O3 S2 C21 C26 19.0(3)
O4 S2 C2 Pd1 -52.91(18)
O4 S2 C21 C22 -33.0(3)
O4 S2 C21 C26 143.8(2)
C1 S1 C11 C12 -84.0(3)
C1 S1 C11 C16 93.8(3)
C2 S2 C21 C22 82.7(3)
C2 S2 C21 C26 -100.4(3)
C11 S1 C1 Pd1 178.99(14)
C11 C12 C13 C14 1.2(5)
C12 C11 C16 C15 0.5(5)
C12 C13 C14 C15 0.0(6)
C12 C13 C14 C17 179.7(3)
C13 C14 C15 C16 -1.0(6)
C14 C15 C16 C11 0.7(6)
C16 C11 C12 C13 -1.5(4)
C17 C14 C15 C16 179.3(4)
C21 S2 C2 Pd1 -166.79(13)
C21 C22 C23 C24 0.0(5)
C22 C21 C26 C25 1.2(5)
C22 C23 C24 C25 1.9(5)
C22 C23 C24 C27 -177.8(3)
C23 C24 C25 C26 -2.2(5)
C24 C25 C26 C21 0.8(5)
C26 C21 C22 C23 -1.5(5)
C27 C24 C25 C26 177.4(3)
C31 P1 C41 C42 -103.1(2)
C31 P1 C41 C46 74.8(3)
C31 P1 C51 C52 -159.9(2)
C31 P1 C51 C56 22.5(3)
C31 C32 C33 C34 1.4(6)
C32 C31 C36 C35 0.3(5)
C32 C33 C34 C35 -0.5(7)
C33 C34 C35 C36 -0.4(7)
C34 C35 C36 C31 0.6(6)
C36 C31 C32 C33 -1.3(5)
C41 P1 C31 C32 172.5(2)
C41 P1 C31 C36 -5.2(3)
C41 P1 C51 C52 -50.4(3)
C41 P1 C51 C56 132.0(2)
C41 C42 C43 C44 2.3(5)
C42 C41 C46 C45 2.1(5)
C42 C43 C44 C45 0.6(6)
C43 C44 C45 C46 -2.1(6)
C44 C45 C46 C41 0.8(5)
C46 C41 C42 C43 -3.6(4)
C51 P1 C31 C32 -79.0(3)
C51 P1 C31 C36 103.4(3)
C51 P1 C41 C42 148.0(2)
C51 P1 C41 C46 -34.2(3)
C51 C52 C53 C54 0.2(5)
C52 C51 C56 C55 1.0(4)
C52 C53 C54 C55 -0.1(5)
C53 C54 C55 C56 0.5(5)
C54 C55 C56 C51 -0.9(5)
C56 C51 C52 C53 -0.6(4)

loop_
_exptl_oxdiff_crystal_face_indexfrac_h
_exptl_oxdiff_crystal_face_indexfrac_k
_exptl_oxdiff_crystal_face_indexfrac_l
_exptl_oxdiff_crystal_face_x
_exptl_oxdiff_crystal_face_y
_exptl_oxdiff_crystal_face_z
-5.0000 -2.0000 -0.0000 0.0258 0.3333 0.0775
5.0000 2.0000 0.0000 -0.0258 -0.3333 -0.0775
1.0000 -1.0000 5.0000 -0.0230 -0.0825 0.2699
-1.0000 1.0000 -5.0000 0.0230 0.0825 -0.2699
-1.0000 -5.0000 0.0000 -0.2529 0.1086 0.0703
1.0000 5.0000 -0.0000 0.2529 -0.1086 -0.0703
1.0000 0.0000 0.0000 -0.0276 -0.0630 -0.0107
-1.0000 5.0000 -0.0000 0.3081 0.0174 -0.0489
-0.0000 -0.0000 1.0000 0.0121 -0.0057 0.0537
